data_7026629
loop_
_publ_author_name
'Mishra, Ashutosh Kumar'
'Prajapati, Rajneesh Kumar'
'Verma, Sandeep'

_publ_section_title
;
 Probing structural consequences of N9-alkylation in silver-adenine
 frameworks.
;
_journal_issue 42
_journal_name_full 'Dalton transactions (Cambridge, England : 2003)'
_journal_page_first 10034
_journal_page_last 10037
_journal_paper_doi 10.1039/c0dt00557f
_journal_volume 39
_journal_year 2010
_chemical_formula_moiety 'C26 H22 Ag N11, N O3'
_chemical_formula_sum 'C26 H22 Ag N12 O3'
_chemical_formula_weight 658.43
_chemical_name_common '9-Bzadenine silver complex'
_chemical_name_systematic
;
?
;
_space_group_IT_number 62
_symmetry_cell_setting orthorhombic
_symmetry_space_group_name_Hall '-P 2ac 2n'
_symmetry_space_group_name_H-M 'P n m a'
_atom_sites_solution_hydrogens geom
_atom_sites_solution_primary direct
_atom_sites_solution_secondary difmap
_audit_creation_method SHELXL-97
_cell_angle_alpha 90.000
_cell_angle_beta 90.000
_cell_angle_gamma 90.000
_cell_formula_units_Z 4
_cell_length_a 23.072(5)
_cell_length_b 19.976(5)
_cell_length_c 6.025(5)
_cell_measurement_reflns_used 2818
_cell_measurement_temperature 100(2)
_cell_measurement_theta_max 26.0
_cell_measurement_theta_min 2.0
_cell_volume 2777(2)
_computing_cell_refinement 'SMART 5.628 (Bruker, 2003)'
_computing_data_collection 'SMART 5.628 (Bruker, 2003)'
_computing_data_reduction 'SAINT+ 6.45 (Bruker, 2003)'
_computing_molecular_graphics 'diamond 3.1d'
_computing_structure_refinement 'SHELXL-97 (Sheldrick, 1997)'
_computing_structure_solution Sir92
_diffrn_ambient_temperature 100(2)
_diffrn_measured_fraction_theta_full 0.998
_diffrn_measured_fraction_theta_max 0.998
_diffrn_measurement_device_type 'CCD area Detector'
_diffrn_measurement_method 'Phi-Omega scans'
_diffrn_radiation_monochromator graphite
_diffrn_radiation_source 'fine-focus sealed tube'
_diffrn_radiation_type MoK\a
_diffrn_radiation_wavelength 0.71069
_diffrn_reflns_av_R_equivalents 0.0690
_diffrn_reflns_av_sigmaI/netI 0.0486
_diffrn_reflns_limit_h_max 28
_diffrn_reflns_limit_h_min -22
_diffrn_reflns_limit_k_max 24
_diffrn_reflns_limit_k_min -22
_diffrn_reflns_limit_l_max 7
_diffrn_reflns_limit_l_min -7
_diffrn_reflns_number 14489
_diffrn_reflns_theta_full 25.99
_diffrn_reflns_theta_max 25.99
_diffrn_reflns_theta_min 2.04
_exptl_absorpt_coefficient_mu 0.779
_exptl_absorpt_correction_T_max 0.8473
_exptl_absorpt_correction_T_min 0.7062
_exptl_absorpt_correction_type psi-scan
_exptl_absorpt_process_details '(North et al., 1968)'
_exptl_crystal_colour Colorless
_exptl_crystal_density_diffrn 1.575
_exptl_crystal_density_method 'not measured'
_exptl_crystal_description Cuboid
_exptl_crystal_F_000 1332
_exptl_crystal_size_max 0.48
_exptl_crystal_size_mid 0.35
_exptl_crystal_size_min 0.22
_refine_diff_density_max 1.131
_refine_diff_density_min -0.912
_refine_diff_density_rms 0.184
_refine_ls_extinction_method none
_refine_ls_goodness_of_fit_ref 1.124
_refine_ls_hydrogen_treatment constr
_refine_ls_matrix_type full
_refine_ls_number_parameters 199
_refine_ls_number_reflns 2818
_refine_ls_number_restraints 0
_refine_ls_restrained_S_all 1.124
_refine_ls_R_factor_all 0.0588
_refine_ls_R_factor_gt 0.0420
_refine_ls_shift/su_max 0.000
_refine_ls_shift/su_mean 0.000
_refine_ls_structure_factor_coef Fsqd
_refine_ls_weighting_details 'calc w=1/[\s^2^(Fo^2^)+(0.0700P)^2^+0.7106P] where P=(Fo^2^+2Fc^2^)/3'
_refine_ls_weighting_scheme calc
_refine_ls_wR_factor_gt 0.1088
_refine_ls_wR_factor_ref 0.1281
_reflns_number_gt 2227
_reflns_number_total 2818
_reflns_threshold_expression >2sigma(I)
_cod_data_source_file c0dt00557f.txt
_cod_data_source_block Complex-5
_cod_depositor_comments
;
The following automatic conversions were performed:

'_symmetry_cell_setting' value 'Orthorhombic' changed to
'orthorhombic' according to
/home/saulius/struct/CIF-dictionaries/cif_core.dic dictionary named
'cif_core.dic' version 2.4.2 from
2011-04-26.

'_exptl_absorpt_correction_type' value 'psi_scan'
changed to 'psi-scan' according to
/home/saulius/struct/CIF-dictionaries/cif_core.dic dictionary named
'cif_core.dic' version 2.4.2 from 2011-04-26.

Automatic conversion script
Id: cif_fix_values 1891 2012-01-12 08:04:46Z andrius 
;
_cod_database_code 7026629

loop_
_symmetry_equiv_pos_as_xyz
'x, y, z'
'-x+1/2, -y, z+1/2'
'x+1/2, -y+1/2, -z+1/2'
'-x, y+1/2, -z'
'-x, -y, -z'
'x-1/2, y, -z-1/2'
'-x-1/2, y-1/2, z-1/2'
'x, -y-1/2, z'

loop_
_atom_site_label
_atom_site_type_symbol
_atom_site_fract_x
_atom_site_fract_y
_atom_site_fract_z
_atom_site_U_iso_or_equiv
_atom_site_adp_type
_atom_site_occupancy
_atom_site_symmetry_multiplicity
_atom_site_calc_flag
_atom_site_refinement_flags
Ag1 Ag 0.498552(16) 0.2500 0.59598(6) 0.01913(17) Uani 1 2 d S
N6 N 0.49705(11) 0.11098(16) 0.8920(5) 0.0153(7) Uani 1 1 d .
H6A H 0.5097 0.1507 0.9184 0.018 Uiso 1 1 calc R
H6B H 0.5034 0.0793 0.9855 0.018 Uiso 1 1 calc R
O1 O 0.52352(16) 0.2500 0.0451(6) 0.0214(8) Uani 1 2 d S
N1 N 0.45807(12) 0.14921(14) 0.5612(5) 0.0163(6) Uani 1 1 d .
N9 N 0.40097(12) -0.03666(14) 0.4370(5) 0.0158(6) Uani 1 1 d .
N3 N 0.40603(12) 0.07857(13) 0.3057(5) 0.0161(6) Uani 1 1 d .
O2 O 0.60442(11) 0.30438(11) 0.0819(4) 0.0206(6) Uani 1 1 d .
N7 N 0.44907(12) -0.02641(13) 0.7584(5) 0.0162(6) Uani 1 1 d .
C8 C 0.42165(15) -0.06769(17) 0.6236(6) 0.0170(7) Uani 1 1 d .
H8 H 0.4169 -0.1131 0.6522 0.020 Uiso 1 1 calc R
C2 C 0.42856(15) 0.13583(17) 0.3732(6) 0.0179(7) Uani 1 1 d .
H2 H 0.4233 0.1719 0.2779 0.021 Uiso 1 1 calc R
N1C N 0.57841(18) 0.2500 0.0701(6) 0.0171(9) Uani 1 2 d S
C4 C 0.41662(14) 0.02907(17) 0.4541(6) 0.0151(7) Uani 1 1 d .
C5 C 0.44603(14) 0.03500(16) 0.6511(6) 0.0145(7) Uani 1 1 d .
C11 C 0.30627(14) -0.08149(16) 0.3029(6) 0.0169(7) Uani 1 1 d .
C12 C 0.27912(15) -0.06147(16) 0.4953(6) 0.0202(8) Uani 1 1 d .
H12 H 0.2998 -0.0381 0.6027 0.024 Uiso 1 1 calc R
C10 C 0.36931(15) -0.06816(17) 0.2537(6) 0.0178(7) Uani 1 1 d .
H10A H 0.3880 -0.1102 0.2171 0.021 Uiso 1 1 calc R
H10B H 0.3719 -0.0394 0.1243 0.021 Uiso 1 1 calc R
C6 C 0.46794(13) 0.09868(15) 0.7083(6) 0.0141(7) Uani 1 1 d .
C15 C 0.21609(16) -0.13056(19) 0.1775(7) 0.0286(9) Uani 1 1 d .
H15 H 0.1951 -0.1533 0.0693 0.034 Uiso 1 1 calc R
N1S N 0.5987(2) 0.2500 0.5825(7) 0.0239(10) Uani 1 2 d S
C17 C 0.6454(2) 0.2500 0.5212(9) 0.0216(11) Uani 1 2 d S
C16 C 0.27439(16) -0.11649(18) 0.1433(6) 0.0227(8) Uani 1 1 d .
H16 H 0.2924 -0.1305 0.0131 0.027 Uiso 1 1 calc R
C14 C 0.18920(16) -0.11078(18) 0.3727(6) 0.0247(9) Uani 1 1 d .
H14 H 0.1504 -0.1208 0.3973 0.030 Uiso 1 1 calc R
C13 C 0.22053(16) -0.07609(18) 0.5300(7) 0.0242(8) Uani 1 1 d .
H13 H 0.2025 -0.0623 0.6603 0.029 Uiso 1 1 calc R
C18 C 0.7052(2) 0.2500 0.4343(9) 0.0240(12) Uani 1 2 d S

loop_
_atom_site_aniso_label
_atom_site_aniso_U_11
_atom_site_aniso_U_22
_atom_site_aniso_U_33
_atom_site_aniso_U_23
_atom_site_aniso_U_13
_atom_site_aniso_U_12
Ag1 0.0277(3) 0.0092(2) 0.0205(3) 0.000 -0.00198(16) 0.000
N6 0.0223(16) 0.0094(15) 0.0144(16) 0.0021(11) -0.0035(12) -0.0027(11)
O1 0.0183(18) 0.0176(18) 0.028(2) 0.000 -0.0065(16) 0.000
N1 0.0165(14) 0.0134(14) 0.0189(16) 0.0012(12) 0.0001(12) 0.0002(11)
N9 0.0156(15) 0.0146(14) 0.0171(16) 0.0000(11) 0.0004(11) -0.0030(12)
N3 0.0169(14) 0.0134(13) 0.0180(16) 0.0022(12) 0.0006(12) 0.0010(11)
O2 0.0291(14) 0.0106(12) 0.0222(15) 0.0007(10) -0.0029(11) -0.0056(11)
N7 0.0160(15) 0.0129(13) 0.0198(16) 0.0025(12) 0.0013(12) -0.0012(11)
C8 0.0170(17) 0.0123(17) 0.0216(19) 0.0005(14) 0.0007(14) -0.0008(14)
C2 0.0198(17) 0.0172(18) 0.0165(18) 0.0048(14) -0.0036(14) 0.0004(14)
N1C 0.026(2) 0.012(2) 0.013(2) 0.000 0.0019(17) 0.000
C4 0.0125(16) 0.0149(17) 0.0180(18) -0.0014(14) 0.0013(14) -0.0017(13)
C5 0.0119(16) 0.0152(16) 0.0164(18) 0.0006(14) 0.0018(13) 0.0014(13)
C11 0.0179(17) 0.0121(16) 0.0208(19) 0.0019(14) -0.0017(15) 0.0002(13)
C12 0.0231(18) 0.0146(17) 0.023(2) -0.0021(15) 0.0001(16) -0.0032(14)
C10 0.0217(18) 0.0146(16) 0.0171(19) -0.0052(14) -0.0006(14) -0.0026(14)
C6 0.0122(16) 0.0124(16) 0.0178(19) -0.0022(14) 0.0037(14) 0.0008(13)
C15 0.0231(19) 0.033(2) 0.029(2) 0.0013(18) -0.0099(17) -0.0075(17)
N1S 0.027(3) 0.024(2) 0.021(3) 0.000 0.000(2) 0.000
C17 0.031(3) 0.018(3) 0.016(3) 0.000 -0.005(2) 0.000
C16 0.0255(19) 0.0245(19) 0.0180(19) -0.0008(15) -0.0023(16) -0.0037(16)
C14 0.0153(18) 0.024(2) 0.035(2) 0.0055(16) -0.0031(16) -0.0023(16)
C13 0.0209(18) 0.0191(18) 0.033(2) -0.0024(17) 0.0052(17) 0.0012(15)
C18 0.019(3) 0.019(3) 0.034(3) 0.000 0.003(2) 0.000

loop_
_atom_type_symbol
_atom_type_description
_atom_type_scat_dispersion_real
_atom_type_scat_dispersion_imag
_atom_type_scat_source
C C 0.0033 0.0016 'International Tables Vol C Tables 4.2.6.8 and 6.1.1.4'
H H 0.0000 0.0000 'International Tables Vol C Tables 4.2.6.8 and 6.1.1.4'
N N 0.0061 0.0033 'International Tables Vol C Tables 4.2.6.8 and 6.1.1.4'
O O 0.0106 0.0060 'International Tables Vol C Tables 4.2.6.8 and 6.1.1.4'
Ag Ag -0.8971 1.1015 'International Tables Vol C Tables 4.2.6.8 and 6.1.1.4'

loop_
_geom_angle_atom_site_label_1
_geom_angle_atom_site_label_2
_geom_angle_atom_site_label_3
_geom_angle
_geom_angle_site_symmetry_1
_geom_angle_site_symmetry_3
N1 Ag1 N1 129.15(14) . 8_565
N1 Ag1 N1S 114.54(7) . .
N1 Ag1 N1S 114.54(7) 8_565 .
C6 N6 H6A 120.0 . .
C6 N6 H6B 120.0 . .
H6A N6 H6B 120.0 . .
C2 N1 C6 118.9(3) . .
C2 N1 Ag1 118.0(2) . .
C6 N1 Ag1 122.5(2) . .
C4 N9 C8 106.3(3) . .
C4 N9 C10 127.0(3) . .
C8 N9 C10 126.7(3) . .
C2 N3 C4 111.0(3) . .
C8 N7 C5 104.0(3) . .
N7 C8 N9 112.9(3) . .
N7 C8 H8 123.5 . .
N9 C8 H8 123.5 . .
N3 C2 N1 129.0(3) . .
N3 C2 H2 115.5 . .
N1 C2 H2 115.5 . .
O2 N1C O2 121.8(4) 8_565 .
O2 N1C O1 119.1(2) 8_565 .
O2 N1C O1 119.1(2) . .
N3 C4 N9 127.2(3) . .
N3 C4 C5 126.6(3) . .
N9 C4 C5 106.2(3) . .
C4 C5 N7 110.6(3) . .
C4 C5 C6 117.8(3) . .
N7 C5 C6 131.6(3) . .
C12 C11 C16 119.0(3) . .
C12 C11 C10 123.6(3) . .
C16 C11 C10 117.4(3) . .
C11 C12 C13 120.3(3) . .
C11 C12 H12 119.8 . .
C13 C12 H12 119.8 . .
N9 C10 C11 114.1(3) . .
N9 C10 H10A 108.7 . .
C11 C10 H10A 108.7 . .
N9 C10 H10B 108.7 . .
C11 C10 H10B 108.7 . .
H10A C10 H10B 107.6 . .
N6 C6 N1 119.6(3) . .
N6 C6 C5 123.8(3) . .
N1 C6 C5 116.7(3) . .
C14 C15 C16 120.1(3) . .
C14 C15 H15 120.0 . .
C16 C15 H15 120.0 . .
C17 N1S Ag1 163.1(4) . .
N1S C17 C18 178.1(6) . .
C15 C16 C11 120.6(3) . .
C15 C16 H16 119.7 . .
C11 C16 H16 119.7 . .
C13 C14 C15 119.4(3) . .
C13 C14 H14 120.3 . .
C15 C14 H14 120.3 . .
C14 C13 C12 120.6(4) . .
C14 C13 H13 119.7 . .
C12 C13 H13 119.7 . .

loop_
_geom_bond_atom_site_label_1
_geom_bond_atom_site_label_2
_geom_bond_distance
_geom_bond_site_symmetry_2
Ag1 N1 2.229(3) .
Ag1 N1 2.229(3) 8_565
Ag1 N1S 2.312(5) .
N6 C6 1.318(4) .
N6 H6A 0.8600 .
N6 H6B 0.8600 .
O1 N1C 1.275(5) .
N1 C2 1.348(4) .
N1 C6 1.363(4) .
N9 C4 1.366(5) .
N9 C8 1.369(4) .
N9 C10 1.466(4) .
N3 C2 1.321(4) .
N3 C4 1.355(4) .
O2 N1C 1.243(3) .
N7 C8 1.319(4) .
N7 C5 1.389(4) .
C8 H8 0.9300 .
C2 H2 0.9300 .
N1C O2 1.243(3) 8_565
C4 C5 1.372(5) .
C5 C6 1.411(4) .
C11 C12 1.377(5) .
C11 C16 1.398(5) .
C11 C10 1.508(5) .
C12 C13 1.399(5) .
C12 H12 0.9300 .
C10 H10A 0.9700 .
C10 H10B 0.9700 .
C15 C14 1.387(6) .
C15 C16 1.390(5) .
C15 H15 0.9300 .
N1S C17 1.140(7) .
C17 C18 1.475(7) .
C16 H16 0.9300 .
C14 C13 1.379(5) .
C14 H14 0.9300 .
C13 H13 0.9300 .

loop_
_geom_torsion_atom_site_label_1
_geom_torsion_atom_site_label_2
_geom_torsion_atom_site_label_3
_geom_torsion_atom_site_label_4
_geom_torsion
_geom_torsion_site_symmetry_1
N1 Ag1 N1 C2 53.4(3) 8_565
N1S Ag1 N1 C2 -110.4(3) .
N1 Ag1 N1 C6 -134.8(2) 8_565
N1S Ag1 N1 C6 61.4(3) .
C5 N7 C8 N9 -0.3(4) .
C4 N9 C8 N7 0.3(4) .
C10 N9 C8 N7 179.2(3) .
C4 N3 C2 N1 -0.9(5) .
C6 N1 C2 N3 0.6(5) .
Ag1 N1 C2 N3 172.7(3) .
C2 N3 C4 N9 -178.5(3) .
C2 N3 C4 C5 0.6(5) .
C8 N9 C4 N3 179.1(3) .
C10 N9 C4 N3 0.2(5) .
C8 N9 C4 C5 -0.2(4) .
C10 N9 C4 C5 -179.1(3) .
N3 C4 C5 N7 -179.3(3) .
N9 C4 C5 N7 0.0(4) .
N3 C4 C5 C6 -0.1(5) .
N9 C4 C5 C6 179.2(3) .
C8 N7 C5 C4 0.2(4) .
C8 N7 C5 C6 -178.8(3) .
C16 C11 C12 C13 0.1(5) .
C10 C11 C12 C13 -179.5(3) .
C4 N9 C10 C11 -103.0(4) .
C8 N9 C10 C11 78.2(4) .
C12 C11 C10 N9 4.8(5) .
C16 C11 C10 N9 -174.8(3) .
C2 N1 C6 N6 179.6(3) .
Ag1 N1 C6 N6 7.9(4) .
C2 N1 C6 C5 0.0(4) .
Ag1 N1 C6 C5 -171.7(2) .
C4 C5 C6 N6 -179.8(3) .
N7 C5 C6 N6 -0.8(6) .
C4 C5 C6 N1 -0.2(4) .
N7 C5 C6 N1 178.7(3) .
N1 Ag1 N1S C17 83.13(9) .
N1 Ag1 N1S C17 -83.13(9) 8_565
Ag1 N1S C17 C18 0.00(2) .
C14 C15 C16 C11 -1.0(6) .
C12 C11 C16 C15 0.4(5) .
C10 C11 C16 C15 180.0(3) .
C16 C15 C14 C13 1.2(6) .
C15 C14 C13 C12 -0.8(6) .
C11 C12 C13 C14 0.1(5) .
